data_7208493
loop_
_publ_author_name
'Dai, Ming'
'Yan, Wen-Yan'
'Ren, Zhi-Gang'
'Wang, Hui-Fang'
'Gong, Wei-Jie'
'Li, Fu-Ling'
'Zhao, Xin'
'Li, Hong-Xi'
'Lang, Jian-Ping'

_publ_section_title
;
 Zinc(ii) coordination polymers of tetrakis(4-pyridyl)cyclobutane and
 various dicarboxylates: Syntheses, structures and luminescent properties
;
_journal_issue 19
_journal_name_full CrystEngComm
_journal_page_first 6230
_journal_paper_doi 10.1039/c2ce25482d
_journal_volume 14
_journal_year 2012
_chemical_formula_moiety 'C100 H79 N10 O25 Zn5'
_chemical_formula_sum 'C100 H79 N10 O25 Zn5'
_chemical_formula_weight 2147.68
_chemical_name_systematic
;
?
;
_space_group_IT_number 88
_symmetry_cell_setting tetragonal
_symmetry_space_group_name_Hall '-I 4ad'
_symmetry_space_group_name_H-M 'I 41/a :2'
_atom_sites_solution_hydrogens geom
_atom_sites_solution_primary direct
_atom_sites_solution_secondary difmap
_audit_creation_date 2011-09-11
_audit_creation_method SHELXL-97
_cell_angle_alpha 90.00
_cell_angle_beta 90.00
_cell_angle_gamma 90.00
_cell_formula_units_Z 8
_cell_length_a 19.777(3)
_cell_length_b 19.777(3)
_cell_length_c 46.892(9)
_cell_measurement_reflns_used 22182
_cell_measurement_temperature 293(2)
_cell_measurement_theta_max 25.3491
_cell_measurement_theta_min 3.0402
_cell_volume 18341(5)
_computing_cell_refinement 'CrystalClear, Ver. 1.30 (Rigaku/MSC, 2001)'
_computing_data_collection 'CrystalClear, Ver. 1.30 (Rigaku/MSC, 2001)'
_computing_data_reduction 'CrystalStructure, Ver. 3.60 (Rigaku/MSC, 2004)'
_computing_molecular_graphics 'SHELXL-97 (Sheldrick, 1997)'
_computing_publication_material 'SHELXL-97 (Sheldrick, 1997)'
_computing_structure_refinement 'SHELXL-97 (Sheldrick, 1997)'
_computing_structure_solution 'SHELXS-97 (Sheldrick, 1990)'
_diffrn_ambient_temperature 293(2)
_diffrn_measured_fraction_theta_full 0.998
_diffrn_measured_fraction_theta_max 0.998
_diffrn_measurement_device_type 'Rigaku Mercury'
_diffrn_measurement_method \w
_diffrn_radiation_monochromator graphite
_diffrn_radiation_source 'fine-focus sealed tube'
_diffrn_radiation_type MoK\a
_diffrn_radiation_wavelength 0.71073
_diffrn_reflns_av_R_equivalents 0.1079
_diffrn_reflns_av_sigmaI/netI 0.0533
_diffrn_reflns_limit_h_max 23
_diffrn_reflns_limit_h_min -23
_diffrn_reflns_limit_k_max 23
_diffrn_reflns_limit_k_min -20
_diffrn_reflns_limit_l_max 54
_diffrn_reflns_limit_l_min -55
_diffrn_reflns_number 87468
_diffrn_reflns_theta_full 25.00
_diffrn_reflns_theta_max 25.00
_diffrn_reflns_theta_min 3.04
_diffrn_standards_decay_% 0
_diffrn_standards_interval_count 0
_diffrn_standards_interval_time 0
_diffrn_standards_number 0
_exptl_absorpt_coefficient_mu 1.374
_exptl_absorpt_correction_T_max 0.7706
_exptl_absorpt_correction_T_min 0.6832
_exptl_absorpt_correction_type multi-scan
_exptl_absorpt_process_details 'Jacobson, R. (1998) Private communication to Rigaku Corp.'
_exptl_crystal_colour Colorless
_exptl_crystal_density_diffrn 1.556
_exptl_crystal_density_method 'not measured'
_exptl_crystal_description Block
_exptl_crystal_F_000 8798
_exptl_crystal_size_max 0.30
_exptl_crystal_size_mid 0.20
_exptl_crystal_size_min 0.20
_refine_diff_density_max 1.405
_refine_diff_density_min -0.657
_refine_diff_density_rms 0.107
_refine_ls_extinction_method none
_refine_ls_goodness_of_fit_ref 1.175
_refine_ls_hydrogen_treatment constr
_refine_ls_matrix_type full
_refine_ls_number_parameters 632
_refine_ls_number_reflns 8072
_refine_ls_number_restraints 0
_refine_ls_restrained_S_all 1.175
_refine_ls_R_factor_all 0.1295
_refine_ls_R_factor_gt 0.1000
_refine_ls_shift/su_max 0.039
_refine_ls_shift/su_mean 0.005
_refine_ls_structure_factor_coef Fsqd
_refine_ls_weighting_details 'calc w=1/[\s^2^(Fo^2^)+(0.1126P)^2^+0.0000P] where P=(Fo^2^+2Fc^2^)/3'
_refine_ls_weighting_scheme calc
_refine_ls_wR_factor_gt 0.2486
_refine_ls_wR_factor_ref 0.2707
_reflns_number_gt 6124
_reflns_number_total 8072
_reflns_threshold_expression >2sigma(I)
_cod_data_source_file c2ce25482d.txt
_cod_data_source_block 1
_cod_depositor_comments
;
The following automatic conversions were performed:

'_symmetry_cell_setting' value 'Tetragonal' changed to 'tetragonal'
according to /home/saulius/struct/CIF-dictionaries/cif_core.dic
dictionary named 'cif_core.dic' version 2.4.1 from
2010-06-29.

'_exptl_absorpt_correction_type' value 'Multi-scan'
changed to 'multi-scan' according to
/home/saulius/struct/CIF-dictionaries/cif_core.dic dictionary named
'cif_core.dic' version 2.4.1 from 2010-06-29.

Automatic conversion script
Id: cif_fix_values 1891 2012-01-12 08:04:46Z andrius 
;
_cod_original_sg_symbol_H-M 'I41/a '
_cod_database_code 7208493

loop_
_symmetry_equiv_pos_as_xyz
'x, y, z'
'-y+3/4, x+1/4, z+1/4'
'-x+1/2, -y, z+1/2'
'y+3/4, -x+3/4, z+3/4'
'x+1/2, y+1/2, z+1/2'
'-y+5/4, x+3/4, z+3/4'
'-x+1, -y+1/2, z+1'
'y+5/4, -x+5/4, z+5/4'
'-x, -y, -z'
'y-3/4, -x-1/4, -z-1/4'
'x-1/2, y, -z-1/2'
'-y-3/4, x-3/4, -z-3/4'
'-x+1/2, -y+1/2, -z+1/2'
'y-1/4, -x+1/4, -z+1/4'
'x, y+1/2, -z'
'-y-1/4, x-1/4, -z-1/4'

loop_
_atom_site_label
_atom_site_type_symbol
_atom_site_fract_x
_atom_site_fract_y
_atom_site_fract_z
_atom_site_U_iso_or_equiv
_atom_site_adp_type
_atom_site_occupancy
_atom_site_symmetry_multiplicity
_atom_site_calc_flag
_atom_site_refinement_flags
Zn1 Zn 0.5000 0.7500 0.55233(2) 0.0320(3) Uani 1 2 d S
Zn2 Zn 0.91007(5) 1.04442(4) 0.45479(2) 0.0403(3) Uani 1 1 d .
Zn3 Zn 0.10393(4) 0.94722(4) 0.695022(19) 0.0332(3) Uani 1 1 d .
O3 O 0.8467(4) 1.0020(3) 0.48029(15) 0.071(2) Uani 1 1 d .
O5 O 0.9797(3) 1.0855(3) 0.47751(12) 0.0536(15) Uani 1 1 d .
O1 O 0.5700(3) 0.7849(3) 0.52683(11) 0.0438(13) Uani 1 1 d .
O8 O 1.1658(3) 1.2995(3) 0.56530(14) 0.0627(17) Uani 1 1 d .
O6 O 1.0526(3) 1.0992(3) 0.44177(12) 0.0556(16) Uani 1 1 d .
O7 O 1.2358(3) 1.3187(3) 0.52943(12) 0.0520(15) Uani 1 1 d .
O9 O 0.1434(3) 0.8824(3) 0.72073(12) 0.0479(14) Uani 1 1 d .
O2 O 0.6353(3) 0.8020(3) 0.56464(13) 0.0577(16) Uani 1 1 d .
O4 O 0.7829(4) 0.9809(4) 0.44214(17) 0.082(2) Uani 1 1 d .
O10 O 0.1570(3) 0.8074(3) 0.68622(12) 0.0538(15) Uani 1 1 d .
N1 N 0.1792(3) 0.9800(3) 0.66901(13) 0.0353(14) Uani 1 1 d .
N2 N 0.3369(3) 1.2776(3) 0.57962(13) 0.0359(14) Uani 1 1 d .
N3 N 0.4717(3) 0.8302(3) 0.57670(13) 0.0363(14) Uani 1 1 d .
N4 N 0.6289(3) 1.1255(3) 0.67975(15) 0.0448(16) Uani 1 1 d .
N5 N 0.9431(3) 0.9728(3) 0.42683(13) 0.0380(15) Uani 1 1 d .
C35 C 0.4630(3) 1.0678(3) 0.62548(15) 0.0320(16) Uani 1 1 d .
H35A H 0.4768 1.0718 0.6055 0.038 Uiso 1 1 calc R
C50 C 0.9912(3) 0.8051(4) 0.37254(16) 0.0335(16) Uani 1 1 d .
H50 H 0.9891 0.8187 0.3525 0.040 Uiso 1 1 calc R
C23 C 0.3567(4) 1.0401(3) 0.62299(15) 0.0329(16) Uani 1 1 d .
H23A H 0.3477 1.0380 0.6025 0.039 Uiso 1 1 calc R
C10 C 1.0703(4) 1.1588(4) 0.48547(17) 0.0398(18) Uani 1 1 d .
C19 C 0.4423(4) 0.9405(4) 0.61180(16) 0.0362(17) Uani 1 1 d .
C22 C 0.4241(3) 1.0002(3) 0.63008(15) 0.0325(16) Uani 1 1 d .
H22A H 0.4249 0.9875 0.6503 0.039 Uiso 1 1 calc R
C13 C 1.1425(4) 1.2472(4) 0.52048(18) 0.046(2) Uani 1 1 d .
C47 C 0.9781(4) 0.8648(4) 0.39116(15) 0.0339(16) Uani 1 1 d .
C1 C 0.6230(4) 0.8095(4) 0.53896(17) 0.0403(18) Uani 1 1 d .
C42 C 0.2095(4) 0.7875(4) 0.73118(16) 0.0379(17) Uani 1 1 d .
C37 C 0.5511(4) 1.0416(4) 0.66354(18) 0.048(2) Uani 1 1 d .
H37A H 0.5353 0.9975 0.6650 0.057 Uiso 1 1 calc R
C16 C 1.1827(4) 1.2914(4) 0.54009(19) 0.0458(19) Uani 1 1 d .
C5 C 0.7528(4) 0.9284(4) 0.4864(2) 0.053(2) Uani 1 1 d .
C29 C 0.3953(3) 1.1065(3) 0.63023(16) 0.0320(16) Uani 1 1 d .
H29A H 0.3898 1.1173 0.6505 0.038 Uiso 1 1 calc R
C28 C 0.2688(4) 1.0591(4) 0.66167(17) 0.0393(18) Uani 1 1 d .
H28A H 0.2899 1.0989 0.6673 0.047 Uiso 1 1 calc R
C49 C 1.0003(4) 0.9400(4) 0.43025(18) 0.0426(19) Uani 1 1 d .
H49A H 1.0293 0.9540 0.4447 0.051 Uiso 1 1 calc R
C41 C 0.1671(4) 0.8274(4) 0.71088(17) 0.0401(18) Uani 1 1 d .
C30 C 0.3773(4) 1.1663(4) 0.61252(15) 0.0351(16) Uani 1 1 d .
C36 C 0.5213(4) 1.0861(3) 0.64462(16) 0.0344(16) Uani 1 1 d .
C24 C 0.2950(4) 1.0211(3) 0.63913(15) 0.0340(16) Uani 1 1 d .
C8 C 0.7969(5) 0.9735(5) 0.4683(2) 0.065(3) Uani 1 1 d .
C27 C 0.2114(4) 1.0372(4) 0.67560(15) 0.0356(17) Uani 1 1 d .
H27A H 0.1943 1.0637 0.6903 0.043 Uiso 1 1 calc R
C38 C 0.6040(4) 1.0625(4) 0.6802(2) 0.051(2) Uani 1 1 d .
H38A H 0.6237 1.0313 0.6925 0.062 Uiso 1 1 calc R
C2 C 0.6690(4) 0.8491(4) 0.52026(16) 0.0411(18) Uani 1 1 d .
C48 C 1.0200(4) 0.8853(4) 0.41333(18) 0.0442(19) Uani 1 1 d .
H48A H 1.0605 0.8628 0.4169 0.053 Uiso 1 1 calc R
C34 C 0.4167(4) 1.1912(4) 0.59061(16) 0.0368(17) Uani 1 1 d .
H34A H 0.4576 1.1704 0.5863 0.044 Uiso 1 1 calc R
C33 C 0.3958(4) 1.2471(4) 0.57502(17) 0.0381(17) Uani 1 1 d .
H33A H 0.4241 1.2638 0.5608 0.046 Uiso 1 1 calc R
C25 C 0.2593(4) 0.9631(4) 0.63157(17) 0.0455(19) Uani 1 1 d .
H25A H 0.2730 0.9378 0.6159 0.055 Uiso 1 1 calc R
C46 C 0.9191(4) 0.9011(4) 0.38735(18) 0.046(2) Uani 1 1 d .
H46A H 0.8902 0.8900 0.3724 0.055 Uiso 1 1 calc R
C39 C 0.5995(4) 1.1677(4) 0.6610(2) 0.059(2) Uani 1 1 d .
H39A H 0.6159 1.2117 0.6598 0.070 Uiso 1 1 calc R
C32 C 0.2974(4) 1.2534(5) 0.60009(19) 0.055(2) Uani 1 1 d .
H32A H 0.2554 1.2733 0.6029 0.066 Uiso 1 1 calc R
C31 C 0.3162(5) 1.1988(4) 0.6177(2) 0.060(3) Uani 1 1 d .
H31A H 0.2883 1.1848 0.6325 0.072 Uiso 1 1 calc R
C45 C 0.9026(4) 0.9527(4) 0.40511(18) 0.047(2) Uani 1 1 d .
H45A H 0.8619 0.9752 0.4023 0.057 Uiso 1 1 calc R
C12 C 1.1589(5) 1.2411(5) 0.4924(2) 0.065(3) Uani 1 1 d .
H12A H 1.1934 1.2675 0.4848 0.078 Uiso 1 1 calc R
C20 C 0.4857(4) 0.9467(4) 0.58849(19) 0.051(2) Uani 1 1 d .
H20A H 0.5063 0.9879 0.5844 0.062 Uiso 1 1 calc R
C15 C 1.0529(5) 1.1673(6) 0.5134(2) 0.074(3) Uani 1 1 d .
H15A H 1.0171 1.1426 0.5209 0.088 Uiso 1 1 calc R
C26 C 0.2038(4) 0.9431(4) 0.64724(18) 0.0439(19) Uani 1 1 d .
H26A H 0.1825 0.9026 0.6426 0.053 Uiso 1 1 calc R
C9 C 1.0325(4) 1.1115(4) 0.46660(18) 0.046(2) Uani 1 1 d .
C18 C 0.4152(4) 0.8780(4) 0.61690(17) 0.0421(18) Uani 1 1 d .
H18A H 0.3865 0.8718 0.6324 0.051 Uiso 1 1 calc R
C17 C 0.4302(4) 0.8239(4) 0.59915(16) 0.0420(18) Uani 1 1 d .
H17A H 0.4109 0.7820 0.6030 0.050 Uiso 1 1 calc R
C21 C 0.4975(5) 0.8911(4) 0.5716(2) 0.055(2) Uani 1 1 d .
H21A H 0.5251 0.8964 0.5557 0.066 Uiso 1 1 calc R
C40 C 0.5476(4) 1.1501(4) 0.6439(2) 0.054(2) Uani 1 1 d .
H40A H 0.5295 1.1818 0.6315 0.065 Uiso 1 1 calc R
C4 C 0.7081(5) 0.8841(5) 0.47379(19) 0.057(2) Uani 1 1 d .
H4B H 0.7060 0.8806 0.4540 0.069 Uiso 1 1 calc R
C6 C 0.7560(5) 0.9330(5) 0.5158(2) 0.069(3) Uani 1 1 d .
H6A H 0.7862 0.9628 0.5244 0.083 Uiso 1 1 calc R
C7 C 0.7143(5) 0.8932(5) 0.5324(2) 0.067(3) Uani 1 1 d .
H7A H 0.7169 0.8962 0.5521 0.080 Uiso 1 1 calc R
C3 C 0.6663(4) 0.8449(5) 0.49084(19) 0.056(2) Uani 1 1 d .
H3A H 0.6359 0.8153 0.4823 0.067 Uiso 1 1 calc R
C11 C 1.1243(5) 1.1954(5) 0.47501(19) 0.065(3) Uani 1 1 d .
H11A H 1.1379 1.1895 0.4562 0.078 Uiso 1 1 calc R
C14 C 1.0878(5) 1.2121(6) 0.5307(2) 0.082(4) Uani 1 1 d .
H14A H 1.0740 1.2185 0.5495 0.099 Uiso 1 1 calc R
C43 C 0.2423(4) 0.8195(4) 0.75390(18) 0.048(2) Uani 1 1 d .
C44 C 0.2176(5) 0.7187(4) 0.72726(18) 0.051(2) Uani 1 1 d .
O12 O 0.5000 0.7500 0.7732(2) 0.159(8) Uani 1 2 d S
O13 O 0.3256(7) 0.8514(6) 0.5273(2) 0.146(4) Uani 1 1 d .
O11 O 0.3297(7) 0.9538(8) 0.5659(3) 0.190(6) Uani 1 1 d .

loop_
_atom_site_aniso_label
_atom_site_aniso_U_11
_atom_site_aniso_U_22
_atom_site_aniso_U_33
_atom_site_aniso_U_23
_atom_site_aniso_U_13
_atom_site_aniso_U_12
Zn1 0.0315(6) 0.0240(6) 0.0404(7) 0.000 0.000 -0.0029(5)
Zn2 0.0372(5) 0.0277(5) 0.0559(6) -0.0042(4) 0.0091(4) -0.0062(4)
Zn3 0.0257(5) 0.0312(5) 0.0428(5) 0.0020(4) -0.0002(3) 0.0007(3)
O3 0.075(5) 0.053(4) 0.085(5) -0.015(3) 0.042(4) -0.033(4)
O5 0.051(4) 0.053(4) 0.057(4) -0.003(3) 0.003(3) -0.024(3)
O1 0.035(3) 0.049(3) 0.047(3) 0.000(3) 0.005(2) -0.015(3)
O8 0.060(4) 0.068(4) 0.061(4) -0.019(3) 0.004(3) -0.016(3)
O6 0.050(4) 0.065(4) 0.052(4) -0.018(3) 0.004(3) -0.010(3)
O7 0.045(3) 0.055(4) 0.056(3) -0.009(3) -0.002(3) -0.013(3)
O9 0.057(4) 0.040(3) 0.047(3) -0.001(2) -0.001(3) 0.016(3)
O2 0.051(4) 0.070(4) 0.053(4) 0.008(3) -0.002(3) -0.019(3)
O4 0.087(5) 0.080(5) 0.080(5) 0.012(4) 0.034(4) -0.015(4)
O10 0.061(4) 0.048(3) 0.053(4) -0.006(3) -0.012(3) 0.015(3)
N1 0.022(3) 0.039(4) 0.045(4) 0.001(3) 0.004(3) -0.005(3)
N2 0.041(4) 0.026(3) 0.040(3) 0.007(3) 0.006(3) 0.003(3)
N3 0.039(3) 0.026(3) 0.044(4) 0.000(3) 0.011(3) -0.003(3)
N4 0.033(3) 0.034(4) 0.067(4) 0.006(3) 0.005(3) 0.008(3)
N5 0.037(4) 0.028(3) 0.048(4) -0.001(3) 0.004(3) 0.000(3)
C35 0.026(4) 0.029(4) 0.041(4) 0.004(3) 0.001(3) 0.008(3)
C50 0.025(4) 0.035(4) 0.041(4) 0.007(3) 0.004(3) 0.000(3)
C23 0.041(4) 0.026(4) 0.032(4) -0.002(3) 0.002(3) 0.002(3)
C10 0.033(4) 0.040(4) 0.047(4) 0.001(3) 0.006(3) -0.005(3)
C19 0.036(4) 0.026(4) 0.047(4) -0.004(3) 0.005(3) 0.000(3)
C22 0.032(4) 0.027(4) 0.038(4) -0.003(3) 0.003(3) 0.002(3)
C13 0.037(4) 0.041(5) 0.060(5) -0.006(4) 0.001(4) -0.005(4)
C47 0.030(4) 0.033(4) 0.038(4) -0.002(3) 0.009(3) -0.002(3)
C1 0.035(4) 0.037(4) 0.049(5) 0.004(4) 0.006(4) -0.002(3)
C42 0.032(4) 0.037(4) 0.045(4) 0.001(3) -0.003(3) 0.005(3)
C37 0.045(5) 0.035(4) 0.063(5) 0.013(4) -0.006(4) -0.004(4)
C16 0.030(4) 0.050(5) 0.058(5) -0.002(4) 0.001(4) -0.003(4)
C5 0.051(5) 0.041(5) 0.068(6) -0.001(4) 0.023(4) -0.007(4)
C29 0.029(4) 0.027(4) 0.041(4) 0.006(3) 0.003(3) 0.007(3)
C28 0.043(4) 0.023(4) 0.052(4) 0.001(3) 0.000(4) -0.008(3)
C49 0.032(4) 0.040(4) 0.056(5) -0.012(4) -0.008(4) -0.004(3)
C41 0.042(4) 0.033(4) 0.046(5) 0.006(3) 0.003(4) 0.005(3)
C30 0.036(4) 0.030(4) 0.040(4) -0.001(3) 0.002(3) 0.003(3)
C36 0.030(4) 0.029(4) 0.044(4) 0.003(3) 0.008(3) 0.005(3)
C24 0.031(4) 0.028(4) 0.042(4) -0.003(3) 0.004(3) -0.001(3)
C8 0.065(6) 0.041(5) 0.088(8) -0.015(5) 0.044(6) -0.016(5)
C27 0.031(4) 0.039(4) 0.037(4) 0.000(3) 0.010(3) -0.007(3)
C38 0.044(5) 0.039(5) 0.071(6) 0.013(4) -0.003(4) 0.007(4)
C2 0.043(4) 0.037(4) 0.043(4) 0.001(3) 0.006(3) -0.007(4)
C48 0.039(4) 0.036(4) 0.058(5) -0.009(4) -0.008(4) 0.003(3)
C34 0.031(4) 0.035(4) 0.044(4) 0.003(3) 0.006(3) 0.005(3)
C33 0.030(4) 0.034(4) 0.051(5) 0.001(3) 0.002(3) -0.005(3)
C25 0.048(5) 0.040(4) 0.049(5) -0.012(4) 0.004(4) -0.002(4)
C46 0.042(5) 0.038(4) 0.059(5) -0.006(4) -0.005(4) 0.016(4)
C39 0.050(5) 0.034(5) 0.092(7) 0.010(5) -0.016(5) -0.012(4)
C32 0.045(5) 0.057(5) 0.063(6) 0.016(4) 0.021(4) 0.024(4)
C31 0.064(6) 0.049(5) 0.067(6) 0.024(5) 0.030(5) 0.018(5)
C45 0.048(5) 0.039(4) 0.055(5) -0.007(4) 0.001(4) 0.005(4)
C12 0.058(6) 0.079(7) 0.057(6) -0.001(5) 0.008(5) -0.038(5)
C20 0.059(5) 0.023(4) 0.072(6) -0.001(4) 0.022(5) -0.003(4)
C15 0.072(7) 0.095(8) 0.053(6) -0.019(5) 0.021(5) -0.056(6)
C26 0.036(4) 0.034(4) 0.061(5) -0.009(4) 0.010(4) -0.012(3)
C9 0.040(5) 0.046(5) 0.052(5) -0.008(4) -0.001(4) -0.010(4)
C18 0.041(4) 0.035(4) 0.050(5) 0.002(4) 0.012(4) -0.007(3)
C17 0.049(5) 0.029(4) 0.048(5) 0.000(3) 0.003(4) -0.003(3)
C21 0.060(6) 0.034(4) 0.072(6) -0.006(4) 0.032(5) -0.009(4)
C40 0.047(5) 0.039(5) 0.076(6) 0.018(4) -0.018(4) -0.009(4)
C4 0.062(6) 0.062(6) 0.048(5) -0.004(4) 0.011(4) -0.022(5)
C6 0.074(7) 0.067(6) 0.066(6) -0.013(5) 0.015(5) -0.045(6)
C7 0.067(6) 0.080(7) 0.053(5) -0.001(5) 0.008(5) -0.037(5)
C3 0.049(5) 0.063(6) 0.054(5) -0.008(4) 0.011(4) -0.026(4)
C11 0.063(6) 0.089(7) 0.043(5) -0.016(5) 0.010(4) -0.035(5)
C14 0.069(7) 0.116(9) 0.061(6) -0.036(6) 0.024(5) -0.053(7)
C43 0.060(5) 0.031(4) 0.054(5) -0.006(4) -0.005(4) 0.007(4)
C44 0.062(6) 0.040(5) 0.053(5) -0.001(4) -0.015(4) 0.011(4)
O12 0.35(3) 0.086(9) 0.040(6) 0.000 0.000 0.057(12)
O13 0.201(12) 0.130(9) 0.108(8) 0.016(7) 0.029(8) 0.005(8)
O11 0.132(11) 0.237(16) 0.203(14) -0.029(12) -0.021(10) 0.001(11)

loop_
_atom_type_symbol
_atom_type_description
_atom_type_scat_dispersion_real
_atom_type_scat_dispersion_imag
_atom_type_scat_source
C C 0.0033 0.0016 'International Tables Vol C Tables 4.2.6.8 and 6.1.1.4'
H H 0.0000 0.0000 'International Tables Vol C Tables 4.2.6.8 and 6.1.1.4'
N N 0.0061 0.0033 'International Tables Vol C Tables 4.2.6.8 and 6.1.1.4'
O O 0.0106 0.0060 'International Tables Vol C Tables 4.2.6.8 and 6.1.1.4'
Zn Zn 0.2839 1.4301 'International Tables Vol C Tables 4.2.6.8 and 6.1.1.4'

loop_
_geom_angle_atom_site_label_1
_geom_angle_atom_site_label_2
_geom_angle_atom_site_label_3
_geom_angle
_geom_angle_site_symmetry_1
_geom_angle_site_symmetry_3
O1 Zn1 O1 104.6(3) 7_564 .
O1 Zn1 N3 105.3(2) 7_564 7_564
O1 Zn1 N3 115.1(2) . 7_564
O1 Zn1 N3 115.1(2) 7_564 .
O1 Zn1 N3 105.3(2) . .
N3 Zn1 N3 111.6(3) 7_564 .
O5 Zn2 O3 107.9(3) . .
O5 Zn2 N4 104.2(3) . 4_464
O3 Zn2 N4 117.7(3) . 4_464
O5 Zn2 N5 114.9(3) . .
O3 Zn2 N5 107.8(3) . .
N4 Zn2 N5 104.7(3) 4_464 .
O7 Zn3 O9 102.5(2) 14_476 .
O7 Zn3 N2 108.5(3) 14_476 14_466
O9 Zn3 N2 116.1(2) . 14_466
O7 Zn3 N1 114.9(3) 14_476 .
O9 Zn3 N1 106.9(2) . .
N2 Zn3 N1 108.1(3) 14_466 .
C8 O3 Zn2 115.0(7) . .
C9 O5 Zn2 122.4(5) . .
C1 O1 Zn1 116.1(5) . .
C16 O7 Zn3 118.4(5) . 12_877
C41 O9 Zn3 119.5(5) . .
C27 N1 C26 117.5(6) . .
C27 N1 Zn3 118.8(5) . .
C26 N1 Zn3 123.2(5) . .
C33 N2 C32 118.0(6) . .
C33 N2 Zn3 122.7(5) . 12_777
C32 N2 Zn3 119.2(5) . 12_777
C21 N3 C17 117.4(6) . .
C21 N3 Zn1 119.9(5) . .
C17 N3 Zn1 122.6(5) . .
C38 N4 C39 115.5(7) . .
C38 N4 Zn2 125.2(6) . 2_655
C39 N4 Zn2 119.4(5) . 2_655
C49 N5 C45 117.1(7) . .
C49 N5 Zn2 122.7(5) . .
C45 N5 Zn2 119.9(5) . .
C36 C35 C22 120.1(6) . .
C36 C35 C29 117.1(6) . .
C22 C35 C29 88.7(5) . .
C36 C35 H35A 109.7 . .
C22 C35 H35A 109.7 . .
C29 C35 H35A 109.7 . .
C47 C50 C50 116.6(7) . 16_756
C47 C50 C50 120.9(8) . 10_676
C50 C50 C50 88.77(16) 16_756 10_676
C47 C50 H50 109.6 . .
C50 C50 H50 109.6 16_756 .
C50 C50 H50 109.6 10_676 .
C24 C23 C29 120.3(6) . .
C24 C23 C22 117.4(6) . .
C29 C23 C22 87.9(5) . .
C24 C23 H23A 109.8 . .
C29 C23 H23A 109.8 . .
C22 C23 H23A 109.8 . .
C15 C10 C11 118.1(8) . .
C15 C10 C9 121.4(7) . .
C11 C10 C9 120.4(7) . .
C18 C19 C20 117.2(7) . .
C18 C19 C22 121.0(7) . .
C20 C19 C22 121.8(6) . .
C19 C22 C35 118.5(6) . .
C19 C22 C23 118.3(6) . .
C35 C22 C23 87.6(5) . .
C19 C22 H22A 110.2 . .
C35 C22 H22A 110.2 . .
C23 C22 H22A 110.2 . .
C12 C13 C14 118.8(8) . .
C12 C13 C16 121.2(8) . .
C14 C13 C16 120.0(8) . .
C46 C47 C48 116.7(7) . .
C46 C47 C50 118.9(7) . .
C48 C47 C50 124.4(7) . .
O2 C1 O1 123.0(7) . .
O2 C1 C2 121.1(7) . .
O1 C1 C2 115.9(7) . .
C44 C42 C43 119.5(7) . .
C44 C42 C41 120.1(7) . .
C43 C42 C41 120.4(7) . .
C38 C37 C36 120.1(7) . .
C38 C37 H37A 120.0 . .
C36 C37 H37A 120.0 . .
O8 C16 O7 122.5(8) . .
O8 C16 C13 121.3(7) . .
O7 C16 C13 116.2(7) . .
C4 C5 C6 120.0(8) . .
C4 C5 C8 120.1(9) . .
C6 C5 C8 119.8(9) . .
C30 C29 C23 115.6(6) . .
C30 C29 C35 121.0(6) . .
C23 C29 C35 88.6(5) . .
C30 C29 H29A 109.9 . .
C23 C29 H29A 110.0 . .
C35 C29 H29A 109.9 . .
C27 C28 C24 119.7(7) . .
C27 C28 H28A 120.1 . .
C24 C28 H28A 120.1 . .
N5 C49 C48 123.5(7) . .
N5 C49 H49A 118.2 . .
C48 C49 H49A 118.2 . .
O10 C41 O9 123.6(7) . .
O10 C41 C42 121.1(7) . .
O9 C41 C42 115.3(7) . .
C34 C30 C31 117.1(7) . .
C34 C30 C29 124.3(6) . .
C31 C30 C29 118.5(7) . .
C40 C36 C37 116.1(7) . .
C40 C36 C35 120.0(7) . .
C37 C36 C35 123.9(7) . .
C25 C24 C28 116.6(7) . .
C25 C24 C23 119.6(6) . .
C28 C24 C23 123.8(6) . .
O4 C8 O3 123.4(9) . .
O4 C8 C5 119.3(10) . .
O3 C8 C5 117.3(10) . .
N1 C27 C28 123.3(7) . .
N1 C27 H27A 118.4 . .
C28 C27 H27A 118.4 . .
N4 C38 C37 123.5(8) . .
N4 C38 H38A 118.3 . .
C37 C38 H38A 118.3 . .
C7 C2 C3 118.4(8) . .
C7 C2 C1 119.3(7) . .
C3 C2 C1 122.2(7) . .
C47 C48 C49 119.0(7) . .
C47 C48 H48A 120.5 . .
C49 C48 H48A 120.5 . .
C30 C34 C33 120.5(7) . .
C30 C34 H34A 119.7 . .
C33 C34 H34A 119.7 . .
N2 C33 C34 122.5(7) . .
N2 C33 H33A 118.8 . .
C34 C33 H33A 118.8 . .
C24 C25 C26 120.2(7) . .
C24 C25 H25A 119.9 . .
C26 C25 H25A 119.9 . .
C45 C46 C47 120.9(8) . .
C45 C46 H46A 119.5 . .
C47 C46 H46A 119.5 . .
C40 C39 N4 123.8(8) . .
C40 C39 H39A 118.1 . .
N4 C39 H39A 118.1 . .
N2 C32 C31 123.0(7) . .
N2 C32 H32A 118.5 . .
C31 C32 H32A 118.5 . .
C30 C31 C32 118.8(8) . .
C30 C31 H31A 120.6 . .
C32 C31 H31A 120.6 . .
N5 C45 C46 122.8(8) . .
N5 C45 H45A 118.6 . .
C46 C45 H45A 118.6 . .
C13 C12 C11 120.4(8) . .
C13 C12 H12A 119.8 . .
C11 C12 H12A 119.8 . .
C21 C20 C19 119.1(7) . .
C21 C20 H20A 120.5 . .
C19 C20 H20A 120.4 . .
C10 C15 C14 121.0(8) . .
C10 C15 H15A 119.5 . .
C14 C15 H15A 119.5 . .
N1 C26 C25 122.4(7) . .
N1 C26 H26A 118.8 . .
C25 C26 H26A 118.8 . .
O6 C9 O5 123.8(7) . .
O6 C9 C10 121.0(7) . .
O5 C9 C10 115.3(7) . .
C19 C18 C17 120.5(7) . .
C19 C18 H18A 119.8 . .
C17 C18 H18A 119.8 . .
N3 C17 C18 122.1(7) . .
N3 C17 H17A 119.0 . .
C18 C17 H17A 119.0 . .
N3 C21 C20 123.7(7) . .
N3 C21 H21A 118.2 . .
C20 C21 H21A 118.2 . .
C39 C40 C36 121.1(8) . .
C39 C40 H40A 119.5 . .
C36 C40 H40A 119.5 . .
C5 C4 C3 119.3(8) . .
C5 C4 H4B 120.3 . .
C3 C4 H4B 120.3 . .
C7 C6 C5 119.7(9) . .
C7 C6 H6A 120.1 . .
C5 C6 H6A 120.1 . .
C2 C7 C6 121.3(9) . .
C2 C7 H7A 119.4 . .
C6 C7 H7A 119.4 . .
C2 C3 C4 121.2(8) . .
C2 C3 H3A 119.4 . .
C4 C3 H3A 119.4 . .
C10 C11 C12 120.7(8) . .
C10 C11 H11A 119.7 . .
C12 C11 H11A 119.7 . .
C13 C14 C15 120.8(9) . .
C13 C14 H14A 119.6 . .
C15 C14 H14A 119.6 . .
C42 C43 C44 119.7(7) . 13_566
C42 C44 C43 120.7(7) . 13_566

loop_
_geom_bond_atom_site_label_1
_geom_bond_atom_site_label_2
_geom_bond_distance
_geom_bond_site_symmetry_2
Zn1 O1 1.955(5) 7_564
Zn1 O1 1.955(5) .
Zn1 N3 2.033(6) 7_564
Zn1 N3 2.033(6) .
Zn2 O5 1.921(6) .
Zn2 O3 1.925(6) .
Zn2 N4 2.036(7) 4_464
Zn2 N5 2.037(6) .
Zn3 O7 1.916(6) 14_476
Zn3 O9 1.925(5) .
Zn3 N2 2.018(6) 14_466
Zn3 N1 2.030(6) .
O3 C8 1.268(12) .
O5 C9 1.272(10) .
O1 C1 1.287(9) .
O8 C16 1.239(10) .
O6 C9 1.254(10) .
O7 C16 1.284(9) .
O7 Zn3 1.916(6) 12_877
O9 C41 1.272(9) .
O2 C1 1.237(9) .
O4 C8 1.264(13) .
O10 C41 1.238(9) .
N1 C27 1.335(9) .
N1 C26 1.346(9) .
N2 C33 1.330(9) .
N2 C32 1.327(10) .
N2 Zn3 2.018(6) 12_777
N3 C21 1.330(10) .
N3 C17 1.340(9) .
N4 C38 1.340(10) .
N4 C39 1.343(11) .
N4 Zn2 2.036(7) 2_655
N5 C49 1.314(10) .
N5 C45 1.356(10) .
C35 C36 1.505(10) .
C35 C22 1.558(10) .
C35 C29 1.558(9) .
C35 H35A 0.9800 .
C50 C47 1.491(10) .
C50 C50 1.576(10) 16_756
C50 C50 1.576(10) 10_676
C50 H50 0.9800 .
C23 C24 1.485(10) .
C23 C29 1.557(10) .
C23 C22 1.582(10) .
C23 H23A 0.9800 .
C10 C15 1.364(11) .
C10 C11 1.380(11) .
C10 C9 1.489(11) .
C19 C18 1.368(10) .
C19 C20 1.394(11) .
C19 C22 1.503(9) .
C22 H22A 0.9800 .
C13 C12 1.360(12) .
C13 C14 1.371(12) .
C13 C16 1.497(11) .
C47 C46 1.382(10) .
C47 C48 1.390(10) .
C1 C2 1.487(10) .
C42 C44 1.382(11) .
C42 C43 1.399(11) .
C42 C41 1.494(10) .
C37 C38 1.370(12) .
C37 C36 1.381(10) .
C37 H37A 0.9300 .
C5 C4 1.379(12) .
C5 C6 1.382(13) .
C5 C8 1.510(12) .
C29 C30 1.488(9) .
C29 H29A 0.9800 .
C28 C27 1.378(10) .
C28 C24 1.396(10) .
C28 H28A 0.9300 .
C49 C48 1.398(10) .
C49 H49A 0.9300 .
C30 C34 1.381(10) .
C30 C31 1.390(11) .
C36 C40 1.369(11) .
C24 C25 1.393(10) .
C27 H27A 0.9300 .
C38 H38A 0.9300 .
C2 C7 1.373(12) .
C2 C3 1.383(11) .
C48 H48A 0.9300 .
C34 C33 1.388(10) .
C34 H34A 0.9300 .
C33 H33A 0.9300 .
C25 C26 1.379(11) .
C25 H25A 0.9300 .
C46 C45 1.356(11) .
C46 H46A 0.9300 .
C39 C40 1.348(12) .
C39 H39A 0.9300 .
C32 C31 1.409(11) .
C32 H32A 0.9300 .
C31 H31A 0.9300 .
C45 H45A 0.9300 .
C12 C11 1.399(12) .
C12 H12A 0.9300 .
C20 C21 1.377(11) .
C20 H20A 0.9300 .
C15 C14 1.386(13) .
C15 H15A 0.9300 .
C26 H26A 0.9300 .
C18 C17 1.388(10) .
C18 H18A 0.9300 .
C17 H17A 0.9300 .
C21 H21A 0.9300 .
C40 H40A 0.9300 .
C4 C3 1.387(11) .
C4 H4B 0.9300 .
C6 C7 1.381(12) .
C6 H6A 0.9300 .
C7 H7A 0.9300 .
C3 H3A 0.9300 .
C11 H11A 0.9300 .
C14 H14A 0.9300 .
C43 C44 1.407(11) 13_566
C44 C43 1.407(11) 13_566
